data_7001443
loop_
_publ_author_name
'Roy, Mithun'
'Bhowmick, Tuhin'
'Santhanagopal, Ramkumar'
'Ramakumar, Suryanarayana'
'Chakravarty, Akhil R.'

_publ_section_title
;
 Photo-induced double-strand DNA and site-specific protein cleavage
 activity of l-histidine (\m-oxo)diiron(iii) complexes of heterocyclic
 bases
;
_journal_issue 24
_journal_name_full 'Dalton Transactions'
_journal_page_first 4671
_journal_page_last 4682
_journal_paper_doi 10.1039/b901337g
_journal_year 2009
_chemical_absolute_configuration rm
_chemical_formula_moiety 'C32 H40 Cl2 Fe2 N10 O17'
_chemical_formula_sum 'C32 H40 Cl2 Fe2 N10 O17'
_chemical_formula_weight 1019.34
_chemical_name_systematic
;
?
;
_space_group_IT_number 5
_symmetry_cell_setting monoclinic
_symmetry_space_group_name_Hall 'C 2y'
_symmetry_space_group_name_H-M 'C 1 2 1'
_atom_sites_solution_hydrogens geom
_atom_sites_solution_primary direct
_atom_sites_solution_secondary difmap
_audit_creation_method SHELXL-97
_cell_angle_alpha 90.00
_cell_angle_beta 102.399(4)
_cell_angle_gamma 90.00
_cell_formula_units_Z 4
_cell_length_a 18.265(3)
_cell_length_b 12.584(2)
_cell_length_c 19.116(3)
_cell_measurement_temperature 293(2)
_cell_volume 4291.3(12)
_computing_cell_refinement 'Bruker Smart'
_computing_data_collection 'Bruker Smart'
_computing_data_reduction 'Bruker Saint'
_computing_molecular_graphics 'Ortep-3 for Windows (Farrugia, 1997)'
_computing_publication_material 'WinGX publication routines (Farrugia, 1999)'
_computing_structure_refinement 'SHELXL-97 (Sheldrick, 1997)'
_computing_structure_solution 'SHELXS-97 (Sheldrick, 1997)'
_diffrn_ambient_temperature 293(2)
_diffrn_detector_area_resol_mean 0.3
_diffrn_measured_fraction_theta_full 0.998
_diffrn_measured_fraction_theta_max 0.998
_diffrn_measurement_device_type 'Bruker Smart CCD Area Detector'
_diffrn_measurement_method 'omega scans'
_diffrn_radiation_monochromator graphite
_diffrn_radiation_source 'fine-focus sealed tube'
_diffrn_radiation_type MoK\a
_diffrn_radiation_wavelength 0.71073
_diffrn_reflns_av_R_equivalents 0.0799
_diffrn_reflns_av_sigmaI/netI 0.1738
_diffrn_reflns_limit_h_max 21
_diffrn_reflns_limit_h_min -16
_diffrn_reflns_limit_k_max 14
_diffrn_reflns_limit_k_min -14
_diffrn_reflns_limit_l_max 22
_diffrn_reflns_limit_l_min -20
_diffrn_reflns_number 12921
_diffrn_reflns_theta_full 25.00
_diffrn_reflns_theta_max 25.00
_diffrn_reflns_theta_min 1.09
_exptl_absorpt_coefficient_mu 0.883
_exptl_absorpt_correction_T_max 0.8431
_exptl_absorpt_correction_T_min 0.8028
_exptl_absorpt_correction_type empirical
_exptl_crystal_colour red
_exptl_crystal_density_diffrn 1.578
_exptl_crystal_density_method 'not measured'
_exptl_crystal_description prism
_exptl_crystal_F_000 2096
_exptl_crystal_size_max 0.26
_exptl_crystal_size_mid 0.22
_exptl_crystal_size_min 0.20
_refine_diff_density_max 1.040
_refine_diff_density_min -0.497
_refine_diff_density_rms 0.148
_refine_ls_abs_structure_details 'Flack H D (1983), Acta Cryst. A39, 876-881'
_refine_ls_abs_structure_Flack 0.10(5)
_refine_ls_extinction_method none
_refine_ls_goodness_of_fit_ref 1.047
_refine_ls_hydrogen_treatment constr
_refine_ls_matrix_type fullcycle
_refine_ls_number_parameters 537
_refine_ls_number_reflns 7441
_refine_ls_number_restraints 1
_refine_ls_restrained_S_all 1.047
_refine_ls_R_factor_all 0.1863
_refine_ls_R_factor_gt 0.1230
_refine_ls_shift/su_max 0.013
_refine_ls_shift/su_mean 0.004
_refine_ls_structure_factor_coef Fsqd
_refine_ls_weighting_details 'calc w=1/[\s^2^(Fo^2^)+(0.1480P)^2^+0.0000P] where P=(Fo^2^+2Fc^2^)/3'
_refine_ls_weighting_scheme calc
_refine_ls_wR_factor_gt 0.2528
_refine_ls_wR_factor_ref 0.2949
_reflns_number_gt 4366
_reflns_number_total 7441
_reflns_threshold_expression >2sigma(I)
_cod_data_source_file b901337g.txt
_cod_data_source_block ARC_DT-CCDC-678207
_cod_original_cell_volume 4291.5(13)
_cod_original_sg_symbol_H-M C2
_cod_database_code 7001443

loop_
_symmetry_equiv_pos_as_xyz
'x, y, z'
'-x, y, -z'
'x+1/2, y+1/2, z'
'-x+1/2, y+1/2, -z'

loop_
_atom_site_label
_atom_site_type_symbol
_atom_site_fract_x
_atom_site_fract_y
_atom_site_fract_z
_atom_site_U_iso_or_equiv
_atom_site_adp_type
_atom_site_occupancy
_atom_site_symmetry_multiplicity
_atom_site_calc_flag
_atom_site_refinement_flags
_atom_site_disorder_assembly
_atom_site_disorder_group
Fe1 Fe 0.16730(9) 0.98372(17) 0.23508(8) 0.0247(4) Uani 1 1 d . . .
Fe2 Fe 0.15166(10) 1.26548(17) 0.23252(8) 0.0309(5) Uani 1 1 d . . .
Cl1 Cl 0.1094(2) 0.6349(3) 0.37766(16) 0.0477(9) Uani 1 1 d . . .
Cl2 Cl 0.3578(4) 0.6181(5) 0.3148(3) 0.132(2) Uani 1 1 d . . .
O102 O 0.1393(7) 1.2194(10) -0.1353(6) 0.075(4) Uani 1 1 d . . .
O103 O 0.2065(7) 1.0257(9) -0.0376(7) 0.077(4) Uani 1 1 d . . .
O5 O 0.1583(5) 1.1231(9) 0.2271(4) 0.038(2) Uani 1 1 d . . .
O1 O 0.2097(5) 0.9542(6) 0.1463(5) 0.038(2) Uani 1 1 d . . .
O2 O 0.1909(6) 0.8512(7) 0.0508(5) 0.050(3) Uani 1 1 d . . .
O3 O 0.0420(5) 1.2944(6) 0.2123(5) 0.040(2) Uani 1 1 d . . .
O4 O -0.0497(6) 1.4045(8) 0.1631(6) 0.063(3) Uani 1 1 d . . .
O101 O 0.1657(8) 0.6459(10) 0.0051(7) 0.088(4) Uani 1 1 d . . .
O104 O 0.3564(17) 1.0790(17) 0.1289(11) 0.230(13) Uani 1 1 d . . .
O14 O 0.0643(8) 0.6577(12) 0.3091(7) 0.095(5) Uani 1 1 d . . .
O13 O 0.1261(14) 0.5309(14) 0.3833(8) 0.161(9) Uani 1 1 d . . .
O12 O 0.1750(9) 0.6914(15) 0.3821(8) 0.134(7) Uani 1 1 d . . .
O15 O 0.0741(7) 0.6642(11) 0.4324(6) 0.089(5) Uani 1 1 d . . .
O21 O 0.2883(14) 0.576(2) 0.2214(16) 0.295(15) Uani 1 1 d . . .
O22 O 0.3357(11) 0.7203(14) 0.3171(13) 0.161(9) Uani 1 1 d . . .
O23 O 0.3356(15) 0.5446(17) 0.3503(10) 0.177(10) Uani 1 1 d . . .
O24 O 0.4143(10) 0.5922(16) 0.2854(10) 0.155(8) Uani 1 1 d . . .
N1 N 0.1439(6) 0.9742(8) 0.3413(6) 0.036(3) Uani 1 1 d . . .
N2 N 0.2751(6) 0.9826(9) 0.3088(5) 0.035(3) Uani 1 1 d . . .
N3 N 0.0575(7) 0.9550(8) 0.1762(6) 0.040(3) Uani 1 1 d . . .
N4 N -0.0536(7) 0.9933(11) 0.1145(7) 0.054(3) Uani 1 1 d . . .
H4' H -0.0942 1.0279 0.0981 0.065 Uiso 1 1 calc R . .
N5 N 0.1780(3) 0.8075(4) 0.2334(2) 0.035(3) Uani 1 1 d . . .
H5A H 0.2251 0.7870 0.2534 0.043 Uiso 1 1 calc R . .
H5B H 0.1461 0.7763 0.2570 0.043 Uiso 1 1 calc R . .
N6 N 0.1579(3) 1.2654(4) 0.3471(2) 0.045(3) Uiso 1 1 d R . .
N7 N 0.2707(3) 1.2847(4) 0.2800(2) 0.048(3) Uani 1 1 d R . .
N8 N 0.1529(3) 1.2917(4) 0.1250(2) 0.044(3) Uani 1 1 d R . .
N9 N 0.1526(3) 1.2510(4) 0.0144(2) 0.054(3) Uani 1 1 d R . .
H9' H 0.1599 1.2161 -0.0222 0.065 Uiso 1 1 calc R . .
N10 N 0.1472(7) 1.4371(9) 0.2375(7) 0.046(4) Uani 1 1 d . . .
H10A H 0.1456 1.4586 0.2821 0.056 Uiso 1 1 calc R . .
H10B H 0.1877 1.4660 0.2253 0.056 Uiso 1 1 calc R . .
C1 C 0.0722(8) 0.9677(12) 0.3530(8) 0.050(4) Uani 1 1 d . . .
H1 H 0.0318 0.9594 0.3144 0.060 Uiso 1 1 calc R . .
C2 C 0.0603(9) 0.9732(14) 0.4207(8) 0.059(4) Uani 1 1 d . . .
H2 H 0.0115 0.9704 0.4278 0.071 Uiso 1 1 calc R . .
C3 C 0.1190(10) 0.9829(14) 0.4787(8) 0.067(5) Uani 1 1 d . . .
H3 H 0.1105 0.9867 0.5249 0.080 Uiso 1 1 calc R . .
C4 C 0.1904(9) 0.9867(12) 0.4672(7) 0.049(4) Uani 1 1 d . . .
H4 H 0.2311 0.9917 0.5058 0.059 Uiso 1 1 calc R . .
C5 C 0.2023(7) 0.9831(10) 0.3961(7) 0.034(3) Uani 1 1 d . . .
C6 C 0.2746(7) 0.9857(10) 0.3762(7) 0.034(3) Uani 1 1 d . . .
C7 C 0.3420(9) 0.9934(12) 0.4261(9) 0.057(4) Uani 1 1 d . . .
H7 H 0.3422 0.9969 0.4747 0.068 Uiso 1 1 calc R . .
C8 C 0.4094(10) 0.9958(15) 0.4029(12) 0.083(7) Uani 1 1 d . . .
H8 H 0.4549 1.0030 0.4354 0.100 Uiso 1 1 calc R . .
C9 C 0.4067(10) 0.9871(19) 0.3289(12) 0.081(6) Uani 1 1 d . . .
H9 H 0.4505 0.9866 0.3115 0.097 Uiso 1 1 calc R . .
C10 C 0.3410(9) 0.9796(15) 0.2852(10) 0.061(4) Uani 1 1 d . . .
H10 H 0.3389 0.9721 0.2364 0.073 Uiso 1 1 calc R . .
C11 C 0.0029(8) 1.0261(11) 0.1622(9) 0.047(4) Uani 1 1 d . . .
H11 H 0.0050 1.0922 0.1843 0.056 Uiso 1 1 calc R . .
C12 C -0.0367(9) 0.8938(13) 0.0950(8) 0.054(4) Uani 1 1 d . . .
H12 H -0.0668 0.8507 0.0611 0.064 Uiso 1 1 calc R . .
C13 C 0.0306(7) 0.8697(9) 0.1332(8) 0.033(3) Uani 1 1 d . . .
C14 C 0.0744(9) 0.7703(13) 0.1291(8) 0.057(4) Uani 1 1 d . . .
H14A H 0.0645 0.7467 0.0797 0.068 Uiso 1 1 calc R . .
H14B H 0.0563 0.7155 0.1569 0.068 Uiso 1 1 calc R . .
C15 C 0.1585(7) 0.7806(8) 0.1557(6) 0.031(3) Uani 1 1 d . . .
H15 H 0.1821 0.7128 0.1483 0.037 Uiso 1 1 calc R . .
C16 C 0.1900(7) 0.8701(9) 0.1121(7) 0.031(3) Uani 1 1 d . . .
C17 C 0.0998(9) 1.2608(15) 0.3727(9) 0.062(5) Uani 1 1 d . . .
H17 H 0.0521 1.2634 0.3433 0.074 Uiso 1 1 calc R . .
C18 C 0.1106(12) 1.2511(14) 0.4515(9) 0.071(5) Uani 1 1 d . . .
H18 H 0.0696 1.2425 0.4725 0.085 Uiso 1 1 calc R . .
C19 C 0.1776(11) 1.2546(17) 0.4908(9) 0.071(6) Uani 1 1 d . . .
H19 H 0.1840 1.2556 0.5404 0.086 Uiso 1 1 calc R . .
C20 C 0.2378(5) 1.2567(6) 0.4619(4) 0.072(5) Uani 1 1 d . . .
H20 H 0.2856 1.2524 0.4909 0.086 Uiso 1 1 calc R . .
C21 C 0.2284(5) 1.2656(6) 0.3877(4) 0.041(3) Uiso 1 1 d R . .
C22 C 0.2889(5) 1.2752(6) 0.3490(4) 0.050(4) Uani 1 1 d R . .
C23 C 0.3675(5) 1.2677(6) 0.3878(4) 0.058(4) Uani 1 1 d R . .
H23 H 0.3822 1.2573 0.4370 0.069 Uiso 1 1 calc R . .
C24 C 0.4155(12) 1.2777(13) 0.3444(10) 0.072(6) Uani 1 1 d . . .
H24 H 0.4660 1.2740 0.3666 0.086 Uiso 1 1 calc R . .
C25 C 0.4009(11) 1.2926(15) 0.2723(12) 0.079(6) Uani 1 1 d . . .
H25 H 0.4384 1.3013 0.2466 0.095 Uiso 1 1 calc R . .
C26 C 0.3248(10) 1.2936(12) 0.2401(10) 0.062(5) Uani 1 1 d . . .
H26 H 0.3103 1.3005 0.1906 0.075 Uiso 1 1 calc R . .
C27 C 0.1695(9) 1.2206(13) 0.0803(8) 0.054(4) Uani 1 1 d . . .
H27 H 0.1913 1.1552 0.0949 0.064 Uiso 1 1 calc R . .
C28 C 0.1204(9) 1.3505(13) 0.0139(8) 0.052(4) Uani 1 1 d . . .
H28 H 0.1013 1.3908 -0.0267 0.062 Uiso 1 1 calc R . .
C29 C 0.1211(9) 1.3785(10) 0.0799(7) 0.045(4) Uani 1 1 d . . .
C30 C 0.0921(10) 1.4811(14) 0.1108(9) 0.064(5) Uani 1 1 d . . .
H30A H 0.1291 1.5368 0.1121 0.076 Uiso 1 1 calc R . .
H30B H 0.0465 1.5039 0.0783 0.076 Uiso 1 1 calc R . .
C31 C 0.0762(9) 1.4700(10) 0.1849(7) 0.049(4) Uani 1 1 d . . .
H31 H 0.0593 1.5386 0.1997 0.058 Uiso 1 1 calc R . .
C32 C 0.0155(10) 1.3853(13) 0.1872(7) 0.052(4) Uani 1 1 d . . .

loop_
_atom_site_aniso_label
_atom_site_aniso_U_11
_atom_site_aniso_U_22
_atom_site_aniso_U_33
_atom_site_aniso_U_23
_atom_site_aniso_U_13
_atom_site_aniso_U_12
Fe1 0.0296(9) 0.0180(8) 0.0267(9) 0.0010(8) 0.0065(7) 0.0040(8)
Fe2 0.0509(12) 0.0170(9) 0.0250(9) -0.0002(8) 0.0089(8) 0.0043(9)
Cl1 0.063(2) 0.0448(19) 0.0372(17) -0.0091(18) 0.0144(16) -0.0004(19)
Cl2 0.211(5) 0.105(4) 0.122(4) 0.071(4) 0.125(4) 0.094(4)
O102 0.099(9) 0.078(9) 0.046(7) -0.015(6) 0.014(6) 0.008(7)
O103 0.069(9) 0.067(8) 0.088(9) 0.035(7) 0.002(7) 0.005(6)
O5 0.056(5) 0.015(3) 0.041(5) -0.005(5) 0.004(4) 0.000(4)
O1 0.061(6) 0.021(5) 0.042(5) -0.006(4) 0.035(5) 0.000(4)
O2 0.096(8) 0.038(5) 0.023(5) -0.009(4) 0.030(5) -0.005(5)
O3 0.048(6) 0.027(5) 0.041(5) 0.002(4) 0.001(5) 0.017(4)
O4 0.059(8) 0.056(7) 0.070(8) 0.004(6) 0.005(6) 0.030(6)
O101 0.116(11) 0.051(9) 0.103(9) -0.006(7) 0.040(8) -0.003(7)
O104 0.41(3) 0.145(19) 0.133(18) 0.022(13) 0.06(2) 0.16(2)
O14 0.089(10) 0.126(15) 0.068(8) -0.011(8) 0.013(7) 0.002(8)
O13 0.34(3) 0.084(11) 0.067(10) -0.002(8) 0.068(14) 0.034(14)
O12 0.116(12) 0.196(17) 0.078(10) -0.014(10) -0.002(9) -0.097(12)
O15 0.101(10) 0.111(12) 0.064(8) -0.006(7) 0.039(7) 0.029(8)
O21 0.24(3) 0.33(3) 0.35(3) 0.28(2) 0.16(2) 0.11(2)
O22 0.161(18) 0.077(13) 0.24(2) -0.020(14) 0.020(16) -0.005(12)
O23 0.33(3) 0.113(15) 0.087(12) 0.022(11) 0.047(16) 0.032(17)
O24 0.138(14) 0.18(2) 0.175(17) -0.008(14) 0.091(13) 0.058(13)
N1 0.057(7) 0.013(5) 0.046(6) -0.006(5) 0.031(6) -0.001(6)
N2 0.054(7) 0.024(5) 0.024(6) -0.002(5) 0.002(5) 0.010(6)
N3 0.058(8) 0.031(7) 0.027(6) 0.001(5) 0.000(5) 0.010(6)
N4 0.041(7) 0.063(9) 0.057(8) -0.002(7) 0.006(6) 0.025(7)
N5 0.046(8) 0.022(6) 0.035(7) 0.001(5) 0.000(6) 0.010(5)
N7 0.074(9) 0.041(8) 0.025(6) 0.018(5) 0.003(6) 0.002(6)
N8 0.091(9) 0.024(6) 0.027(6) -0.008(5) 0.034(6) 0.012(6)
N9 0.087(9) 0.051(8) 0.031(6) -0.020(6) 0.026(6) 0.007(7)
N10 0.069(9) 0.024(6) 0.054(8) -0.007(5) 0.030(7) -0.006(6)
C1 0.060(9) 0.049(10) 0.049(9) 0.025(8) 0.029(7) -0.008(8)
C2 0.077(11) 0.063(11) 0.047(9) 0.015(9) 0.036(8) -0.001(10)
C3 0.119(13) 0.052(9) 0.050(9) 0.035(8) 0.064(9) 0.029(11)
C4 0.082(11) 0.028(7) 0.034(8) 0.004(7) 0.007(8) -0.007(9)
C5 0.038(7) 0.020(6) 0.036(7) -0.009(6) -0.009(6) -0.013(7)
C6 0.047(8) 0.014(6) 0.031(7) -0.010(6) -0.013(6) -0.012(7)
C7 0.079(12) 0.032(8) 0.056(10) -0.006(8) 0.005(9) -0.006(9)
C8 0.052(11) 0.053(11) 0.124(17) 0.019(12) -0.029(11) -0.019(10)
C9 0.043(10) 0.096(15) 0.101(16) -0.017(15) 0.011(10) 0.021(12)
C10 0.046(10) 0.058(10) 0.075(11) -0.012(10) 0.006(9) -0.003(10)
C11 0.035(9) 0.035(8) 0.065(10) -0.001(7) -0.002(8) 0.014(7)
C12 0.043(10) 0.069(11) 0.048(9) -0.025(8) 0.007(8) -0.026(8)
C13 0.028(7) 0.018(6) 0.061(9) -0.012(6) 0.024(7) -0.006(5)
C14 0.075(11) 0.037(8) 0.054(9) -0.014(8) 0.005(8) -0.024(9)
C15 0.061(9) 0.007(6) 0.031(6) 0.001(5) 0.026(6) -0.005(6)
C16 0.039(8) 0.019(7) 0.037(8) 0.010(6) 0.013(6) 0.012(6)
C17 0.052(10) 0.065(11) 0.065(11) 0.016(10) 0.006(8) -0.005(10)
C18 0.118(16) 0.044(11) 0.062(11) -0.005(9) 0.047(11) 0.001(11)
C19 0.084(14) 0.088(14) 0.042(10) -0.004(10) 0.014(10) -0.018(13)
C20 0.099(14) 0.034(9) 0.074(12) -0.007(9) 0.000(11) -0.019(10)
C22 0.057(10) 0.026(8) 0.062(10) -0.011(8) 0.000(8) -0.026(7)
C23 0.089(12) 0.035(8) 0.053(9) 0.020(8) 0.025(9) -0.005(10)
C24 0.103(15) 0.031(9) 0.073(12) -0.008(10) 0.001(11) -0.019(10)
C25 0.057(13) 0.063(13) 0.116(17) -0.014(11) 0.016(12) 0.005(9)
C26 0.074(13) 0.045(10) 0.073(11) -0.015(9) 0.027(10) -0.011(9)
C27 0.080(12) 0.053(10) 0.029(8) 0.005(7) 0.014(8) 0.007(8)
C28 0.051(10) 0.071(11) 0.027(8) 0.013(7) -0.007(7) 0.004(8)
C29 0.087(11) 0.018(7) 0.037(8) 0.000(6) 0.028(8) -0.016(7)
C30 0.097(12) 0.030(8) 0.065(11) 0.018(9) 0.020(9) 0.012(10)
C31 0.090(11) 0.011(6) 0.047(9) 0.000(6) 0.022(8) 0.019(7)
C32 0.083(13) 0.050(10) 0.027(8) -0.008(7) 0.020(8) 0.017(9)

loop_
_atom_type_symbol
_atom_type_description
_atom_type_scat_dispersion_real
_atom_type_scat_dispersion_imag
_atom_type_scat_source
C C 0.0033 0.0016 'International Tables Vol C Tables 4.2.6.8 and 6.1.1.4'
H H 0.0000 0.0000 'International Tables Vol C Tables 4.2.6.8 and 6.1.1.4'
N N 0.0061 0.0033 'International Tables Vol C Tables 4.2.6.8 and 6.1.1.4'
O O 0.0106 0.0060 'International Tables Vol C Tables 4.2.6.8 and 6.1.1.4'
Cl Cl 0.1484 0.1585 'International Tables Vol C Tables 4.2.6.8 and 6.1.1.4'
Fe Fe 0.3463 0.8444 'International Tables Vol C Tables 4.2.6.8 and 6.1.1.4'

loop_
_geom_angle_atom_site_label_1
_geom_angle_atom_site_label_2
_geom_angle_atom_site_label_3
_geom_angle
_geom_angle_site_symmetry_1
_geom_angle_site_symmetry_3
_geom_angle_publ_flag
O5 Fe1 O1 98.8(4) . . ?
O5 Fe1 N3 93.6(4) . . ?
O1 Fe1 N3 90.7(4) . . ?
O5 Fe1 N2 96.8(4) . . ?
O1 Fe1 N2 94.9(4) . . ?
N3 Fe1 N2 167.3(4) . . ?
O5 Fe1 N1 95.9(4) . . ?
O1 Fe1 N1 162.6(4) . . ?
N3 Fe1 N1 97.7(4) . . ?
N2 Fe1 N1 74.0(4) . . ?
O5 Fe1 N5 174.3(3) . . ?
O1 Fe1 N5 76.0(2) . . ?
N3 Fe1 N5 84.2(3) . . ?
N2 Fe1 N5 86.1(3) . . ?
N1 Fe1 N5 89.7(3) . . ?
O5 Fe2 O3 104.4(4) . . ?
O5 Fe2 N8 94.9(3) . . ?
O3 Fe2 N8 90.2(3) . . ?
O5 Fe2 N10 178.0(4) . . ?
O3 Fe2 N10 77.3(4) . . ?
N8 Fe2 N10 83.9(3) . . ?
O5 Fe2 N6 93.9(3) . . ?
O3 Fe2 N6 91.6(3) . . ?
N8 Fe2 N6 170.3(3) . . ?
N10 Fe2 N6 87.1(3) . . ?
O5 Fe2 N7 93.5(3) . . ?
O3 Fe2 N7 158.7(3) . . ?
N8 Fe2 N7 99.8(2) . . ?
N10 Fe2 N7 85.1(4) . . ?
N6 Fe2 N7 75.46(16) . . ?
O13 Cl1 O12 108.6(14) . . ?
O13 Cl1 O15 109.3(9) . . ?
O12 Cl1 O15 110.7(9) . . ?
O13 Cl1 O14 110.3(9) . . ?
O12 Cl1 O14 106.1(9) . . ?
O15 Cl1 O14 111.7(8) . . ?
O23 Cl2 O24 114.8(15) . . ?
O23 Cl2 O22 123.1(15) . . ?
O24 Cl2 O22 121.0(14) . . ?
O23 Cl2 O21 94.0(13) . . ?
O24 Cl2 O21 87.7(12) . . ?
O22 Cl2 O21 98.2(12) . . ?
Fe1 O5 Fe2 171.9(5) . . ?
C16 O1 Fe1 117.8(8) . . ?
C32 O3 Fe2 121.0(10) . . ?
C5 N1 C1 120.4(12) . . ?
C5 N1 Fe1 116.6(8) . . ?
C1 N1 Fe1 122.8(9) . . ?
C6 N2 C10 121.5(12) . . ?
C6 N2 Fe1 116.7(9) . . ?
C10 N2 Fe1 121.8(10) . . ?
C11 N3 C13 104.5(12) . . ?
C11 N3 Fe1 125.5(10) . . ?
C13 N3 Fe1 128.9(9) . . ?
C11 N4 C12 107.1(12) . . ?
C11 N4 H4' 126.4 . . ?
C12 N4 H4' 126.4 . . ?
C15 N5 Fe1 103.7(5) . . ?
C15 N5 H5A 111.0 . . ?
Fe1 N5 H5A 111.0 . . ?
C15 N5 H5B 111.0 . . ?
Fe1 N5 H5B 111.0 . . ?
H5A N5 H5B 109.0 . . ?
C17 N6 C21 123.6(9) . . ?
C17 N6 Fe2 121.8(8) . . ?
C21 N6 Fe2 114.6(5) . . ?
C22 N7 C26 121.0(10) . . ?
C22 N7 Fe2 115.3(5) . . ?
C26 N7 Fe2 123.3(9) . . ?
C27 N8 C29 104.4(9) . . ?
C27 N8 Fe2 125.8(7) . . ?
C29 N8 Fe2 128.5(6) . . ?
C27 N9 C28 106.7(10) . . ?
C27 N9 H9' 126.6 . . ?
C28 N9 H9' 126.6 . . ?
C31 N10 Fe2 106.1(8) . . ?
C31 N10 H10A 110.5 . . ?
Fe2 N10 H10A 110.5 . . ?
C31 N10 H10B 110.5 . . ?
Fe2 N10 H10B 110.5 . . ?
H10A N10 H10B 108.7 . . ?
C2 C1 N1 120.2(14) . . ?
C2 C1 H1 119.9 . . ?
N1 C1 H1 119.9 . . ?
C1 C2 C3 121.1(15) . . ?
C1 C2 H2 119.5 . . ?
C3 C2 H2 119.5 . . ?
C4 C3 C2 118.7(14) . . ?
C4 C3 H3 120.7 . . ?
C2 C3 H3 120.7 . . ?
C3 C4 C5 119.9(14) . . ?
C3 C4 H4 120.1 . . ?
C5 C4 H4 120.1 . . ?
N1 C5 C4 119.6(12) . . ?
N1 C5 C6 114.6(11) . . ?
C4 C5 C6 125.7(12) . . ?
N2 C6 C7 119.5(13) . . ?
N2 C6 C5 117.5(11) . . ?
C7 C6 C5 123.0(13) . . ?
C6 C7 C8 119.7(16) . . ?
C6 C7 H7 120.2 . . ?
C8 C7 H7 120.2 . . ?
C7 C8 C9 118.4(16) . . ?
C7 C8 H8 120.8 . . ?
C9 C8 H8 120.8 . . ?
C10 C9 C8 118.4(17) . . ?
C10 C9 H9 120.8 . . ?
C8 C9 H9 120.8 . . ?
C9 C10 N2 122.4(17) . . ?
C9 C10 H10 118.8 . . ?
N2 C10 H10 118.8 . . ?
N4 C11 N3 112.4(13) . . ?
N4 C11 H11 123.8 . . ?
N3 C11 H11 123.8 . . ?
C13 C12 N4 107.3(12) . . ?
C13 C12 H12 126.3 . . ?
N4 C12 H12 126.3 . . ?
C12 C13 N3 108.7(12) . . ?
C12 C13 C14 127.4(13) . . ?
N3 C13 C14 123.8(12) . . ?
C13 C14 C15 115.2(12) . . ?
C13 C14 H14A 108.5 . . ?
C15 C14 H14A 108.5 . . ?
C13 C14 H14B 108.5 . . ?
C15 C14 H14B 108.5 . . ?
H14A C14 H14B 107.5 . . ?
N5 C15 C14 111.2(10) . . ?
N5 C15 C16 109.1(9) . . ?
C14 C15 C16 109.9(11) . . ?
N5 C15 H15 108.9 . . ?
C14 C15 H15 108.9 . . ?
C16 C15 H15 108.9 . . ?
O2 C16 O1 127.7(12) . . ?
O2 C16 C15 117.2(11) . . ?
O1 C16 C15 115.0(11) . . ?
N6 C17 C18 117.3(14) . . ?
N6 C17 H17 121.3 . . ?
C18 C17 H17 121.3 . . ?
C19 C18 C17 119.4(17) . . ?
C19 C18 H18 120.3 . . ?
C17 C18 H18 120.3 . . ?
C18 C19 C20 121.5(16) . . ?
C18 C19 H19 119.2 . . ?
C20 C19 H19 119.2 . . ?
C19 C20 C21 119.4(9) . . ?
C19 C20 H20 120.3 . . ?
C21 C20 H20 120.3 . . ?
N6 C21 C20 118.5(4) . . ?
N6 C21 C22 116.1(4) . . ?
C20 C21 C22 125.4 . . ?
N7 C22 C21 117.9(4) . . ?
N7 C22 C23 121.9(4) . . ?
C21 C22 C23 120.1 . . ?
C24 C23 C22 112.3(9) . . ?
C24 C23 H23 123.8 . . ?
C22 C23 H23 123.8 . . ?
C23 C24 C25 129.1(19) . . ?
C23 C24 H24 115.5 . . ?
C25 C24 H24 115.5 . . ?
C24 C25 C26 114(2) . . ?
C24 C25 H25 122.9 . . ?
C26 C25 H25 122.9 . . ?
N7 C26 C25 121.4(17) . . ?
N7 C26 H26 119.3 . . ?
C25 C26 H26 119.3 . . ?
N9 C27 N8 113.1(12) . . ?
N9 C27 H27 123.4 . . ?
N8 C27 H27 123.4 . . ?
C29 C28 N9 108.7(12) . . ?
C29 C28 H28 125.6 . . ?
N9 C28 H28 125.6 . . ?
C28 C29 N8 107.0(12) . . ?
C28 C29 C30 130.9(14) . . ?
N8 C29 C30 122.0(11) . . ?
C31 C30 C29 115.3(12) . . ?
C31 C30 H30A 108.5 . . ?
C29 C30 H30A 108.5 . . ?
C31 C30 H30B 108.5 . . ?
C29 C30 H30B 108.5 . . ?
H30A C30 H30B 107.5 . . ?
C30 C31 N10 109.8(12) . . ?
C30 C31 C32 112.0(12) . . ?
N10 C31 C32 108.0(11) . . ?
C30 C31 H31 109.0 . . ?
N10 C31 H31 109.0 . . ?
C32 C31 H31 109.0 . . ?
O4 C32 O3 125.4(16) . . ?
O4 C32 C31 120.5(14) . . ?
O3 C32 C31 114.0(14) . . ?

loop_
_geom_bond_atom_site_label_1
_geom_bond_atom_site_label_2
_geom_bond_distance
_geom_bond_site_symmetry_2
_geom_bond_publ_flag
Fe1 O5 1.766(12) . ?
Fe1 O1 2.046(8) . ?
Fe1 N3 2.110(12) . ?
Fe1 N2 2.161(10) . ?
Fe1 N1 2.165(10) . ?
Fe1 N5 2.227(5) . ?
Fe2 O5 1.800(12) . ?
Fe2 O3 1.990(9) . ?
Fe2 N8 2.087(5) . ?
Fe2 N10 2.164(11) . ?
Fe2 N6 2.169(5) . ?
Fe2 N7 2.183(6) . ?
Cl1 O13 1.343(17) . ?
Cl1 O12 1.379(14) . ?
Cl1 O15 1.391(11) . ?
Cl1 O14 1.420(13) . ?
Cl2 O23 1.26(2) . ?
Cl2 O24 1.318(16) . ?
Cl2 O22 1.352(19) . ?
Cl2 O21 2.03(3) . ?
O1 C16 1.256(14) . ?
O2 C16 1.199(14) . ?
O3 C32 1.294(17) . ?
O4 C32 1.205(18) . ?
N1 C5 1.330(15) . ?
N1 C1 1.378(17) . ?
N2 C6 1.292(15) . ?
N2 C10 1.373(19) . ?
N3 C11 1.324(17) . ?
N3 C13 1.377(16) . ?
N4 C11 1.289(18) . ?
N4 C12 1.361(19) . ?
N4 H4' 0.8600 . ?
N5 C15 1.491(12) . ?
N5 H5A 0.9000 . ?
N5 H5B 0.9000 . ?
N6 C17 1.261(17) . ?
N6 C21 1.354(10) . ?
N7 C22 1.295(9) . ?
N7 C26 1.376(18) . ?
N8 C27 1.316(16) . ?
N8 C29 1.435(15) . ?
N9 C27 1.290(15) . ?
N9 C28 1.382(17) . ?
N9 H9' 0.8600 . ?
N10 C31 1.518(18) . ?
N10 H10A 0.9000 . ?
N10 H10B 0.9000 . ?
C1 C2 1.36(2) . ?
C1 H1 0.9300 . ?
C2 C3 1.37(2) . ?
C2 H2 0.9300 . ?
C3 C4 1.37(2) . ?
C3 H3 0.9300 . ?
C4 C5 1.423(19) . ?
C4 H4 0.9300 . ?
C5 C6 1.451(19) . ?
C6 C7 1.389(19) . ?
C7 C8 1.40(3) . ?
C7 H7 0.9300 . ?
C8 C9 1.41(3) . ?
C8 H8 0.9300 . ?
C9 C10 1.31(2) . ?
C9 H9 0.9300 . ?
C10 H10 0.9300 . ?
C11 H11 0.9300 . ?
C12 C13 1.322(19) . ?
C12 H12 0.9300 . ?
C13 C14 1.50(2) . ?
C14 C15 1.516(19) . ?
C14 H14A 0.9700 . ?
C14 H14B 0.9700 . ?
C15 C16 1.581(16) . ?
C15 H15 0.9800 . ?
C17 C18 1.48(2) . ?
C17 H17 0.9300 . ?
C18 C19 1.29(2) . ?
C18 H18 0.9300 . ?
C19 C20 1.33(2) . ?
C19 H19 0.9300 . ?
C20 C21 1.3960 . ?
C20 H20 0.9300 . ?
C21 C22 1.4610 . ?
C22 C23 1.4714 . ?
C23 C24 1.34(2) . ?
C23 H23 0.9300 . ?
C24 C25 1.36(3) . ?
C24 H24 0.9300 . ?
C25 C26 1.39(2) . ?
C25 H25 0.9300 . ?
C26 H26 0.9300 . ?
C27 H27 0.9300 . ?
C28 C29 1.308(19) . ?
C28 H28 0.9300 . ?
C29 C30 1.56(2) . ?
C30 C31 1.51(2) . ?
C30 H30A 0.9700 . ?
C30 H30B 0.9700 . ?
C31 C32 1.55(2) . ?
C31 H31 0.9800 . ?

loop_
_geom_torsion_atom_site_label_1
_geom_torsion_atom_site_label_2
_geom_torsion_atom_site_label_3
_geom_torsion_atom_site_label_4
_geom_torsion
_geom_torsion_site_symmetry_1
_geom_torsion_site_symmetry_2
_geom_torsion_site_symmetry_3
_geom_torsion_site_symmetry_4
_geom_torsion_publ_flag
O1 Fe1 O5 Fe2 -149(4) . . . . ?
N3 Fe1 O5 Fe2 120(4) . . . . ?
N2 Fe1 O5 Fe2 -53(4) . . . . ?
N1 Fe1 O5 Fe2 22(4) . . . . ?
N5 Fe1 O5 Fe2 -172.6(19) . . . . ?
O3 Fe2 O5 Fe1 -100(4) . . . . ?
N8 Fe2 O5 Fe1 168(4) . . . . ?
N10 Fe2 O5 Fe1 114(12) . . . . ?
N6 Fe2 O5 Fe1 -8(4) . . . . ?
N7 Fe2 O5 Fe1 68(4) . . . . ?
O5 Fe1 O1 C16 -144.4(9) . . . . ?
N3 Fe1 O1 C16 -50.6(9) . . . . ?
N2 Fe1 O1 C16 118.0(9) . . . . ?
N1 Fe1 O1 C16 68.5(17) . . . . ?
N5 Fe1 O1 C16 33.2(9) . . . . ?
O5 Fe2 O3 C32 -155.4(9) . . . . ?
N8 Fe2 O3 C32 -60.3(9) . . . . ?
N10 Fe2 O3 C32 23.4(10) . . . . ?
N6 Fe2 O3 C32 110.1(9) . . . . ?
N7 Fe2 O3 C32 58.4(14) . . . . ?
O5 Fe1 N1 C5 -88.9(9) . . . . ?
O1 Fe1 N1 C5 58.4(17) . . . . ?
N3 Fe1 N1 C5 176.6(9) . . . . ?
N2 Fe1 N1 C5 6.5(9) . . . . ?
N5 Fe1 N1 C5 92.5(9) . . . . ?
O5 Fe1 N1 C1 86.2(11) . . . . ?
O1 Fe1 N1 C1 -126.5(13) . . . . ?
N3 Fe1 N1 C1 -8.3(11) . . . . ?
N2 Fe1 N1 C1 -178.4(11) . . . . ?
N5 Fe1 N1 C1 -92.4(10) . . . . ?
O5 Fe1 N2 C6 88.9(10) . . . . ?
O1 Fe1 N2 C6 -171.7(10) . . . . ?
N3 Fe1 N2 C6 -56(2) . . . . ?
N1 Fe1 N2 C6 -5.4(9) . . . . ?
N5 Fe1 N2 C6 -96.1(10) . . . . ?
O5 Fe1 N2 C10 -90.5(12) . . . . ?
O1 Fe1 N2 C10 9.0(12) . . . . ?
N3 Fe1 N2 C10 124.6(19) . . . . ?
N1 Fe1 N2 C10 175.3(13) . . . . ?
N5 Fe1 N2 C10 84.5(12) . . . . ?
O5 Fe1 N3 C11 -16.7(12) . . . . ?
O1 Fe1 N3 C11 -115.6(12) . . . . ?
N2 Fe1 N3 C11 128.4(18) . . . . ?
N1 Fe1 N3 C11 79.8(12) . . . . ?
N5 Fe1 N3 C11 168.6(12) . . . . ?
O5 Fe1 N3 C13 149.4(11) . . . . ?
O1 Fe1 N3 C13 50.6(11) . . . . ?
N2 Fe1 N3 C13 -66(2) . . . . ?
N1 Fe1 N3 C13 -114.1(12) . . . . ?
N5 Fe1 N3 C13 -25.3(11) . . . . ?
O5 Fe1 N5 C15 -12(3) . . . . ?
O1 Fe1 N5 C15 -36.4(6) . . . . ?
N3 Fe1 N5 C15 55.8(6) . . . . ?
N2 Fe1 N5 C15 -132.4(6) . . . . ?
N1 Fe1 N5 C15 153.6(6) . . . . ?
O5 Fe2 N6 C17 -90.9(11) . . . . ?
O3 Fe2 N6 C17 13.6(11) . . . . ?
N8 Fe2 N6 C17 114.3(19) . . . . ?
N10 Fe2 N6 C17 90.8(11) . . . . ?
N7 Fe2 N6 C17 176.5(10) . . . . ?
O5 Fe2 N6 C21 86.1(5) . . . . ?
O3 Fe2 N6 C21 -169.3(5) . . . . ?
N8 Fe2 N6 C21 -68.6(19) . . . . ?
N10 Fe2 N6 C21 -92.2(6) . . . . ?
N7 Fe2 N6 C21 -6.5(5) . . . . ?
O5 Fe2 N7 C22 -85.9(6) . . . . ?
O3 Fe2 N7 C22 61.4(10) . . . . ?
N8 Fe2 N7 C22 178.5(4) . . . . ?
N10 Fe2 N7 C22 95.5(6) . . . . ?
N6 Fe2 N7 C22 7.3(6) . . . . ?
O5 Fe2 N7 C26 86.6(9) . . . . ?
O3 Fe2 N7 C26 -126.1(11) . . . . ?
N8 Fe2 N7 C26 -9.0(9) . . . . ?
N10 Fe2 N7 C26 -91.9(9) . . . . ?
N6 Fe2 N7 C26 179.8(8) . . . . ?
O5 Fe2 N8 C27 -11.8(10) . . . . ?
O3 Fe2 N8 C27 -116.2(10) . . . . ?
N10 Fe2 N8 C27 166.6(10) . . . . ?
N6 Fe2 N8 C27 142.9(16) . . . . ?
N7 Fe2 N8 C27 82.6(10) . . . . ?
O5 Fe2 N8 C29 152.9(9) . . . . ?
O3 Fe2 N8 C29 48.4(9) . . . . ?
N10 Fe2 N8 C29 -28.7(9) . . . . ?
N6 Fe2 N8 C29 -52(2) . . . . ?
N7 Fe2 N8 C29 -112.7(9) . . . . ?
O5 Fe2 N10 C31 114(12) . . . . ?
O3 Fe2 N10 C31 -31.7(8) . . . . ?
N8 Fe2 N10 C31 59.9(8) . . . . ?
N6 Fe2 N10 C31 -124.0(8) . . . . ?
N7 Fe2 N10 C31 160.4(8) . . . . ?
C5 N1 C1 C2 2(2) . . . . ?
Fe1 N1 C1 C2 -173.0(11) . . . . ?
N1 C1 C2 C3 -2(2) . . . . ?
C1 C2 C3 C4 0(3) . . . . ?
C2 C3 C4 C5 1(2) . . . . ?
C1 N1 C5 C4 -0.6(19) . . . . ?
Fe1 N1 C5 C4 174.7(10) . . . . ?
C1 N1 C5 C6 178.1(12) . . . . ?
Fe1 N1 C5 C6 -6.7(14) . . . . ?
C3 C4 C5 N1 -1(2) . . . . ?
C3 C4 C5 C6 -179.5(14) . . . . ?
C10 N2 C6 C7 4(2) . . . . ?
Fe1 N2 C6 C7 -175.1(10) . . . . ?
C10 N2 C6 C5 -176.9(14) . . . . ?
Fe1 N2 C6 C5 3.7(15) . . . . ?
N1 C5 C6 N2 2.0(17) . . . . ?
C4 C5 C6 N2 -179.5(13) . . . . ?
N1 C5 C6 C7 -179.2(13) . . . . ?
C4 C5 C6 C7 -1(2) . . . . ?
N2 C6 C7 C8 -1(2) . . . . ?
C5 C6 C7 C8 -179.8(14) . . . . ?
C6 C7 C8 C9 -2(3) . . . . ?
C7 C8 C9 C10 2(3) . . . . ?
C8 C9 C10 N2 2(3) . . . . ?
C6 N2 C10 C9 -5(3) . . . . ?
Fe1 N2 C10 C9 174.6(16) . . . . ?
C12 N4 C11 N3 0.3(18) . . . . ?
C13 N3 C11 N4 -1.1(17) . . . . ?
Fe1 N3 C11 N4 167.8(10) . . . . ?
C11 N4 C12 C13 0.6(17) . . . . ?
N4 C12 C13 N3 -1.3(17) . . . . ?
N4 C12 C13 C14 -177.8(14) . . . . ?
C11 N3 C13 C12 1.4(16) . . . . ?
Fe1 N3 C13 C12 -166.9(10) . . . . ?
C11 N3 C13 C14 178.1(14) . . . . ?
Fe1 N3 C13 C14 10(2) . . . . ?
C12 C13 C14 C15 156.8(14) . . . . ?
N3 C13 C14 C15 -19(2) . . . . ?
Fe1 N5 C15 C14 -84.8(9) . . . . ?
Fe1 N5 C15 C16 36.6(9) . . . . ?
C13 C14 C15 N5 63.2(15) . . . . ?
C13 C14 C15 C16 -57.7(15) . . . . ?
Fe1 O1 C16 O2 158.0(12) . . . . ?
Fe1 O1 C16 C15 -20.4(14) . . . . ?
N5 C15 C16 O2 167.0(11) . . . . ?
C14 C15 C16 O2 -70.9(15) . . . . ?
N5 C15 C16 O1 -14.5(15) . . . . ?
C14 C15 C16 O1 107.7(13) . . . . ?
C21 N6 C17 C18 -2(2) . . . . ?
Fe2 N6 C17 C18 174.4(11) . . . . ?
N6 C17 C18 C19 4(3) . . . . ?
C17 C18 C19 C20 -6(3) . . . . ?
C18 C19 C20 C21 6(2) . . . . ?
C17 N6 C21 C20 2.2(12) . . . . ?
Fe2 N6 C21 C20 -174.80(13) . . . . ?
C17 N6 C21 C22 -177.8(11) . . . . ?
Fe2 N6 C21 C22 5.2(5) . . . . ?
C19 C20 C21 N6 -3.8(11) . . . . ?
C19 C20 C21 C22 176.2(11) . . . . ?
C26 N7 C22 C21 -179.7(8) . . . . ?
Fe2 N7 C22 C21 -7.0(5) . . . . ?
C26 N7 C22 C23 -3.3(10) . . . . ?
Fe2 N7 C22 C23 169.36(13) . . . . ?
N6 C21 C22 N7 1.2 . . . . ?
C20 C21 C22 N7 -178.8(5) . . . . ?
N6 C21 C22 C23 -175.2(4) . . . . ?
C20 C21 C22 C23 4.8 . . . . ?
N7 C22 C23 C24 3.4(8) . . . . ?
C21 C22 C23 C24 179.7(9) . . . . ?
C22 C23 C24 C25 0(2) . . . . ?
C23 C24 C25 C26 -2(3) . . . . ?
C22 N7 C26 C25 0.1(19) . . . . ?
Fe2 N7 C26 C25 -172.0(12) . . . . ?
C24 C25 C26 N7 3(2) . . . . ?
C28 N9 C27 N8 -1.2(16) . . . . ?
C29 N8 C27 N9 0.0(16) . . . . ?
Fe2 N8 C27 N9 167.7(6) . . . . ?
C27 N9 C28 C29 2.1(16) . . . . ?
N9 C28 C29 N8 -2.0(16) . . . . ?
N9 C28 C29 C30 -179.6(15) . . . . ?
C27 N8 C29 C28 1.3(16) . . . . ?
Fe2 N8 C29 C28 -165.9(9) . . . . ?
C27 N8 C29 C30 179.2(14) . . . . ?
Fe2 N8 C29 C30 12.0(18) . . . . ?
C28 C29 C30 C31 158.3(17) . . . . ?
N8 C29 C30 C31 -19(2) . . . . ?
C29 C30 C31 N10 59.6(17) . . . . ?
C29 C30 C31 C32 -60.3(18) . . . . ?
Fe2 N10 C31 C30 -86.2(11) . . . . ?
Fe2 N10 C31 C32 36.1(12) . . . . ?
Fe2 O3 C32 O4 167.8(11) . . . . ?
Fe2 O3 C32 C31 -7.8(15) . . . . ?
C30 C31 C32 O4 -76.0(17) . . . . ?
N10 C31 C32 O4 163.1(12) . . . . ?
C30 C31 C32 O3 99.9(14) . . . . ?
N10 C31 C32 O3 -21.1(15) . . . . ?
